data_4083465
loop_
_publ_author_name
'Au, Richard H. W.'
'Fraser, Christopher S. A.'
'Eisler, Dana J.'
'Jennings, Michael C.'
'Puddephatt, Richard J.'

_publ_section_title
;
 Binuclear Organoplatinum(IV) Complexes with Bridging Xylenediyl Groups:
 Formation of Supramolecular Polymers through Hydrogen Bonding
;
_journal_issue 6
_journal_name_full Organometallics
_journal_page_first 1719
_journal_paper_doi 10.1021/om800889j
_journal_volume 28
_journal_year 2009
_chemical_formula_sum 'C68 H93 F3 N6 O16 P2 Pt2'
_chemical_formula_weight 1759.60
_chemical_name_systematic
; 
 ? 
;
_space_group_IT_number 2
_symmetry_cell_setting triclinic
_symmetry_space_group_name_Hall '-P 1'
_symmetry_space_group_name_H-M 'P -1'
_atom_sites_solution_hydrogens geom
_atom_sites_solution_primary direct
_atom_sites_solution_secondary difmap
_audit_creation_method SHELXL-97
_cell_angle_alpha 68.9430(10)
_cell_angle_beta 87.0810(10)
_cell_angle_gamma 84.8130(10)
_cell_formula_units_Z 2
_cell_length_a 12.8407(2)
_cell_length_b 15.7777(2)
_cell_length_c 20.6010(4)
_cell_measurement_temperature 200(2)
_cell_volume 3878.28(11)
_computing_cell_refinement 'Nonius DENZO'
_computing_data_collection 'Nonius COLLECT'
_computing_data_reduction 'Nonius DENZO'
_computing_molecular_graphics 'Bruker SHELXTL'
_computing_publication_material 'Bruker SHELXTL'
_computing_structure_refinement 'SHELXL-97 (Sheldrick, 1997)'
_computing_structure_solution 'SHELXS-97 (Sheldrick, 1990)'
_diffrn_ambient_temperature 200(2)
_diffrn_measured_fraction_theta_full 0.987
_diffrn_measured_fraction_theta_max 0.987
_diffrn_measurement_device_type 'Nonius Kappa CCD'
_diffrn_measurement_method 'phi\omega scans'
_diffrn_radiation_monochromator graphite
_diffrn_radiation_source 'fine-focus sealed tube'
_diffrn_radiation_type MoK\a
_diffrn_radiation_wavelength 0.71073
_diffrn_reflns_av_R_equivalents 0.05
_diffrn_reflns_av_sigmaI/netI 0.0662
_diffrn_reflns_limit_h_max 16
_diffrn_reflns_limit_h_min -16
_diffrn_reflns_limit_k_max 20
_diffrn_reflns_limit_k_min -20
_diffrn_reflns_limit_l_max 26
_diffrn_reflns_limit_l_min -26
_diffrn_reflns_number 37675
_diffrn_reflns_theta_full 27.51
_diffrn_reflns_theta_max 27.51
_diffrn_reflns_theta_min 2.59
_exptl_absorpt_coefficient_mu 3.716
_exptl_absorpt_correction_T_max 0.5544
_exptl_absorpt_correction_T_min 0.4450
_exptl_absorpt_correction_type integration
_exptl_crystal_colour colourless
_exptl_crystal_density_diffrn 1.507
_exptl_crystal_density_method 'not measured'
_exptl_crystal_description block
_exptl_crystal_F_000 1768
_exptl_crystal_size_max 0.26
_exptl_crystal_size_mid 0.22
_exptl_crystal_size_min 0.18
_refine_diff_density_max 2.828
_refine_diff_density_min -2.906
_refine_diff_density_rms 0.161
_refine_ls_extinction_method none
_refine_ls_goodness_of_fit_ref 1.020
_refine_ls_hydrogen_treatment mixed
_refine_ls_matrix_type full
_refine_ls_number_parameters 835
_refine_ls_number_reflns 17623
_refine_ls_number_restraints 23
_refine_ls_restrained_S_all 1.022
_refine_ls_R_factor_all 0.0985
_refine_ls_R_factor_gt 0.0646
_refine_ls_shift/su_max 0.003
_refine_ls_shift/su_mean 0.000
_refine_ls_structure_factor_coef Fsqd
_refine_ls_weighting_details 'calc w=1/[\s^2^(Fo^2^)+(0.0986P)^2^+15.0200P] where P=(Fo^2^+2Fc^2^)/3'
_refine_ls_weighting_scheme calc
_refine_ls_wR_factor_gt 0.1680
_refine_ls_wR_factor_ref 0.1915
_reflns_number_gt 12211
_reflns_number_total 17623
_reflns_threshold_expression >2sigma(I)
_cod_data_source_file om800889j_si_001.cif
_cod_data_source_block 8(PF6)0.5(H2PO4)1.5.2Me2CO
_cod_depositor_comments
;
The following automatic conversions were performed:

'_symmetry_cell_setting' value 'Triclinic' changed to 'triclinic'
according to
/usr/data/users/saulius/automatic-downloads/retrospective/ACS/lib/dictionaries/cif_core.dic
dictionary named 'cif_core.dic' version 2.4.2 from 2011-04-26.

Automatic conversion script
Id: cif_fix_values 2281 2013-09-26 08:29:07Z andrius 
;
_cod_original_sg_symbol_H-M P-1
_cod_database_code 4083465

loop_
_symmetry_equiv_pos_as_xyz
'x, y, z'
'-x, -y, -z'

loop_
_atom_site_label
_atom_site_type_symbol
_atom_site_fract_x
_atom_site_fract_y
_atom_site_fract_z
_atom_site_U_iso_or_equiv
_atom_site_adp_type
_atom_site_occupancy
_atom_site_symmetry_multiplicity
_atom_site_calc_flag
_atom_site_refinement_flags
Pt1 Pt 0.59956(2) 2.39502(2) 0.784023(17) 0.04233(11) Uani 1 1 d .
Pt2 Pt 0.90256(3) 2.81713(2) 0.64758(2) 0.05780(13) Uani 1 1 d .
C1A C 0.5588(8) 2.3996(8) 0.8802(5) 0.069(3) Uani 1 1 d .
H1AA H 0.5542 2.4629 0.8780 0.103 Uiso 1 1 calc R
H1AB H 0.6118 2.3636 0.9138 0.103 Uiso 1 1 calc R
H1AC H 0.4908 2.3744 0.8949 0.103 Uiso 1 1 calc R
C2A C 0.4441(6) 2.4107(7) 0.7631(5) 0.057(2) Uani 1 1 d .
H2AA H 0.4219 2.4757 0.7427 0.085 Uiso 1 1 calc R
H2AB H 0.4042 2.3831 0.8063 0.085 Uiso 1 1 calc R
H2AC H 0.4315 2.3808 0.7303 0.085 Uiso 1 1 calc R
N1N1 N 0.6529(4) 2.3895(4) 0.6866(3) 0.0371(13) Uani 1 1 d .
C1N2 C 0.5923(6) 2.3950(6) 0.6330(5) 0.0489(19) Uani 1 1 d .
H1NA H 0.5189 2.3920 0.6408 0.059 Uiso 1 1 calc R
C1N3 C 0.6322(7) 2.4045(6) 0.5683(5) 0.053(2) Uani 1 1 d .
H1NB H 0.5862 2.4068 0.5329 0.063 Uiso 1 1 calc R
C1N4 C 0.7375(6) 2.4111(6) 0.5529(4) 0.0450(17) Uani 1 1 d .
C1N5 C 0.8010(6) 2.4010(5) 0.6092(4) 0.0405(16) Uani 1 1 d .
H1NC H 0.8748 2.4015 0.6027 0.049 Uiso 1 1 calc R
C1N6 C 0.7573(5) 2.3906(5) 0.6733(4) 0.0361(15) Uani 1 1 d .
C4A C 0.7835(7) 2.4222(7) 0.4810(4) 0.053(2) Uani 1 1 d .
C5A C 0.7060(9) 2.4735(9) 0.4253(5) 0.086(4) Uani 1 1 d .
H5AA H 0.6888 2.5348 0.4264 0.130 Uiso 1 1 calc R
H5AB H 0.6422 2.4411 0.4335 0.130 Uiso 1 1 calc R
H5AC H 0.7364 2.4781 0.3796 0.130 Uiso 1 1 calc R
C6A C 0.8845(9) 2.4692(11) 0.4671(6) 0.094(4) Uani 1 1 d .
H6AA H 0.8705 2.5309 0.4680 0.141 Uiso 1 1 calc R
H6AB H 0.9133 2.4725 0.4214 0.141 Uiso 1 1 calc R
H6AC H 0.9349 2.4346 0.5031 0.141 Uiso 1 1 calc R
C7A C 0.8102(10) 2.3252(9) 0.4789(6) 0.085(3) Uani 1 1 d .
H7AA H 0.7465 2.2924 0.4882 0.127 Uiso 1 1 calc R
H7AB H 0.8619 2.2919 0.5143 0.127 Uiso 1 1 calc R
H7AC H 0.8388 2.3299 0.4328 0.127 Uiso 1 1 calc R
N2N1 N 0.7659(5) 2.3861(5) 0.7915(3) 0.0456(16) Uani 1 1 d .
C2N2 C 0.8184(7) 2.3858(7) 0.8470(5) 0.055(2) Uani 1 1 d .
H2NA H 0.7804 2.3872 0.8874 0.066 Uiso 1 1 calc R
C2N3 C 0.9255(7) 2.3835(7) 0.8459(4) 0.057(2) Uani 1 1 d .
H2NB H 0.9597 2.3846 0.8854 0.069 Uiso 1 1 calc R
C2N4 C 0.9850(7) 2.3795(7) 0.7894(5) 0.056(2) Uani 1 1 d .
C2N5 C 0.9293(6) 2.3791(6) 0.7326(4) 0.0473(19) Uani 1 1 d .
H2NC H 0.9666 2.3744 0.6929 0.057 Uiso 1 1 calc R
C2N6 C 0.8192(5) 2.3854(5) 0.7336(4) 0.0397(16) Uani 1 1 d .
C8A C 1.1044(7) 2.3794(8) 0.7857(5) 0.065(3) Uani 1 1 d .
C9A C 1.1481(11) 2.3155(16) 0.8564(7) 0.172(11) Uani 1 1 d .
H9AA H 1.2246 2.3143 0.8547 0.258 Uiso 1 1 calc R
H9AB H 1.1270 2.2538 0.8663 0.258 Uiso 1 1 calc R
H9AC H 1.1205 2.3376 0.8931 0.258 Uiso 1 1 calc R
C10A C 1.1324(9) 2.4767(11) 0.7679(11) 0.132(7) Uani 1 1 d .
H10A H 1.1016 2.5152 0.7233 0.198 Uiso 1 1 calc R
H10B H 1.2086 2.4786 0.7644 0.198 Uiso 1 1 calc R
H10C H 1.1050 2.4993 0.8045 0.198 Uiso 1 1 calc R
C11A C 1.1528(7) 2.3433(9) 0.7339(6) 0.078(3) Uani 1 1 d .
H11A H 1.1303 2.3830 0.6873 0.117 Uiso 1 1 calc R
H11B H 1.1313 2.2818 0.7436 0.117 Uiso 1 1 calc R
H11C H 1.2291 2.3409 0.7362 0.117 Uiso 1 1 calc R
N3N1 N 0.5962(6) 2.2453(5) 0.8251(4) 0.0584(19) Uani 1 1 d .
C3N2 C 0.6771(9) 2.1915(6) 0.8154(5) 0.064(3) Uani 1 1 d .
H3NA H 0.7361 2.2194 0.7894 0.077 Uiso 1 1 calc R
C3N3 C 0.6799(11) 2.0972(7) 0.8411(6) 0.084(4) Uani 1 1 d .
C3N4 C 0.5915(14) 2.0578(8) 0.8733(7) 0.109(5) Uani 1 1 d .
H3NB H 0.5884 1.9938 0.8871 0.131 Uiso 1 1 calc R
C3N5 C 0.5051(12) 2.1115(9) 0.8860(6) 0.089(4) Uani 1 1 d .
C3N6 C 0.5140(9) 2.2059(7) 0.8597(5) 0.071(3) Uani 1 1 d .
H3NC H 0.4568 2.2439 0.8674 0.086 Uiso 1 1 calc R
C12A C 0.4066(19) 2.0732(13) 0.9229(10) 0.134(7) Uani 1 1 d .
O1A O 0.4088(13) 1.9869(8) 0.9437(7) 0.178(6) Uani 1 1 d .
H1OA H 0.3518 1.9697 0.9638 0.267 Uiso 1 1 calc R
O2A O 0.3352(10) 2.1280(9) 0.9313(6) 0.128(4) Uani 1 1 d .
C13A C 0.7673(16) 2.0391(10) 0.8302(8) 0.110(5) Uani 1 1 d .
O3A O 0.7646(12) 1.9584(7) 0.8431(7) 0.158(5) Uani 1 1 d .
O4A O 0.8507(9) 2.0820(7) 0.8062(5) 0.110(3) Uani 1 1 d .
H4OA H 0.8990 2.0452 0.8009 0.165 Uiso 1 1 calc R
C3A C 0.6007(8) 2.5367(6) 0.7509(6) 0.069(3) Uani 1 1 d .
H3AA H 0.5282 2.5638 0.7397 0.083 Uiso 1 1 calc R
H3AB H 0.6231 2.5528 0.7900 0.083 Uiso 1 1 calc R
C1C1 C 0.6681(8) 2.5780(6) 0.6905(5) 0.059(2) Uani 1 1 d .
C1C2 C 0.6365(13) 2.5956(7) 0.6230(8) 0.097(4) Uani 1 1 d .
H1CA H 0.5682 2.5824 0.6159 0.117 Uiso 1 1 calc R
C1C3 C 0.7015(18) 2.6316(9) 0.5662(8) 0.125(7) Uani 1 1 d .
H1CB H 0.6780 2.6402 0.5211 0.150 Uiso 1 1 calc R
C1C4 C 0.8010(16) 2.6557(8) 0.5732(7) 0.115(6) Uani 1 1 d .
H1CC H 0.8460 2.6784 0.5338 0.138 Uiso 1 1 calc R
C1C5 C 0.8338(10) 2.6453(6) 0.6414(7) 0.080(4) Uani 1 1 d .
C1C6 C 0.7658(7) 2.6024(5) 0.6975(5) 0.055(2) Uani 1 1 d .
H1CD H 0.7893 2.5896 0.7433 0.066 Uiso 1 1 calc R
C3B C 0.9296(9) 2.6842(7) 0.6513(8) 0.090(4) Uani 1 1 d .
H3BA H 0.9818 2.6822 0.6148 0.108 Uiso 1 1 calc R
H3BB H 0.9596 2.6461 0.6969 0.108 Uiso 1 1 calc R
C1B C 1.0512(7) 2.8028(9) 0.6826(8) 0.102(5) Uani 1 1 d .
H1BA H 1.0823 2.7414 0.6889 0.154 Uiso 1 1 calc R
H1BB H 1.0495 2.8121 0.7272 0.154 Uiso 1 1 calc R
H1BC H 1.0931 2.8479 0.6486 0.154 Uiso 1 1 calc R
C2B C 0.9653(9) 2.8620(7) 0.5485(6) 0.083(4) Uani 1 1 d .
H2BA H 0.9842 2.8099 0.5339 0.125 Uiso 1 1 calc R
H2BB H 1.0279 2.8937 0.5476 0.125 Uiso 1 1 calc R
H2BC H 0.9137 2.9040 0.5166 0.125 Uiso 1 1 calc R
N4N1 N 0.8240(5) 2.7729(5) 0.7461(4) 0.0530(18) Uani 1 1 d .
C4N2 C 0.8690(7) 2.7438(7) 0.8085(6) 0.068(3) Uani 1 1 d .
H4NA H 0.9431 2.7409 0.8096 0.081 Uiso 1 1 calc R
C4N3 C 0.8143(7) 2.7178(7) 0.8712(5) 0.065(3) Uani 1 1 d .
H4NB H 0.8506 2.6974 0.9139 0.078 Uiso 1 1 calc R
C4N4 C 0.7069(7) 2.7217(6) 0.8713(5) 0.0497(19) Uani 1 1 d .
C4N5 C 0.6597(6) 2.7495(5) 0.8065(4) 0.0442(17) Uani 1 1 d .
H4NC H 0.5858 2.7513 0.8043 0.053 Uiso 1 1 calc R
C4N6 C 0.7183(6) 2.7744(5) 0.7458(4) 0.0426(17) Uani 1 1 d .
C4B C 0.6398(7) 2.6951(6) 0.9381(4) 0.055(2) Uani 1 1 d .
C5B C 0.5897(10) 2.6074(7) 0.9456(5) 0.074(3) Uani 1 1 d .
H5BA H 0.5483 2.6175 0.9045 0.112 Uiso 1 1 calc R
H5BB H 0.5441 2.5902 0.9872 0.112 Uiso 1 1 calc R
H5BC H 0.6446 2.5584 0.9501 0.112 Uiso 1 1 calc R
C6B C 0.5539(8) 2.7723(7) 0.9327(6) 0.069(3) Uani 1 1 d .
H6BA H 0.5115 2.7835 0.8918 0.104 Uiso 1 1 calc R
H6BB H 0.5865 2.8280 0.9283 0.104 Uiso 1 1 calc R
H6BC H 0.5091 2.7545 0.9747 0.104 Uiso 1 1 calc R
C7B C 0.7068(9) 2.6789(9) 1.0019(5) 0.081(3) Uani 1 1 d .
H7BA H 0.7616 2.6301 1.0055 0.122 Uiso 1 1 calc R
H7BB H 0.6624 2.6613 1.0441 0.122 Uiso 1 1 calc R
H7BC H 0.7390 2.7349 0.9969 0.122 Uiso 1 1 calc R
N5N1 N 0.7397(5) 2.8293(5) 0.6212(4) 0.0470(16) Uani 1 1 d .
C5N2 C 0.7010(8) 2.8566(6) 0.5569(5) 0.058(2) Uani 1 1 d .
H5NA H 0.7487 2.8722 0.5183 0.070 Uiso 1 1 calc R
C5N3 C 0.5958(8) 2.8631(7) 0.5441(5) 0.059(2) Uani 1 1 d .
H5NB H 0.5718 2.8837 0.4977 0.071 Uiso 1 1 calc R
C5N4 C 0.5245(7) 2.8391(5) 0.6003(4) 0.0488(19) Uani 1 1 d .
C5N5 C 0.5671(6) 2.8106(5) 0.6671(4) 0.0432(17) Uani 1 1 d .
H5NC H 0.5213 2.7950 0.7066 0.052 Uiso 1 1 calc R
C5N6 C 0.6725(6) 2.8047(5) 0.6767(4) 0.0418(17) Uani 1 1 d .
C8B C 0.4077(8) 2.8419(7) 0.5923(5) 0.058(2) Uani 1 1 d .
C9B C 0.3750(10) 2.8732(8) 0.5152(5) 0.078(3) Uani 1 1 d .
H9BA H 0.4096 2.8316 0.4937 0.117 Uiso 1 1 calc R
H9BB H 0.3958 2.9350 0.4901 0.117 Uiso 1 1 calc R
H9BC H 0.2990 2.8728 0.5131 0.117 Uiso 1 1 calc R
C10B C 0.3508(8) 2.9097(8) 0.6242(7) 0.076(3) Uani 1 1 d .
H10D H 0.3694 2.8913 0.6732 0.114 Uiso 1 1 calc R
H10E H 0.2750 2.9094 0.6209 0.114 Uiso 1 1 calc R
H10F H 0.3722 2.9712 0.5986 0.114 Uiso 1 1 calc R
C11B C 0.3694(9) 2.7465(8) 0.6317(6) 0.076(3) Uani 1 1 d .
H11D H 0.3888 2.7262 0.6807 0.114 Uiso 1 1 calc R
H11E H 0.4019 2.7034 0.6109 0.114 Uiso 1 1 calc R
H11F H 0.2932 2.7493 0.6287 0.114 Uiso 1 1 calc R
N6N1 N 0.8823(6) 2.9592(5) 0.6458(4) 0.0575(19) Uani 1 1 d .
C6N2 C 0.9601(8) 3.0150(7) 0.6345(5) 0.065(3) Uani 1 1 d .
H6NA H 1.0294 2.9934 0.6267 0.078 Uiso 1 1 calc R
C6N3 C 0.9409(10) 3.1043(7) 0.6338(5) 0.069(3) Uani 1 1 d .
C6N4 C 0.8410(10) 3.1385(8) 0.6428(5) 0.071(3) Uani 1 1 d .
H6NB H 0.8275 3.1992 0.6417 0.086 Uiso 1 1 calc R
C6N5 C 0.7614(9) 3.0822(6) 0.6535(5) 0.061(2) Uani 1 1 d .
C6N6 C 0.7861(7) 2.9941(6) 0.6564(5) 0.052(2) Uani 1 1 d .
H6NC H 0.7309 2.9548 0.6667 0.062 Uiso 1 1 calc R
C12B C 0.6496(10) 3.1125(8) 0.6613(6) 0.074(3) Uani 1 1 d .
O1B O 0.6296(8) 3.1946(6) 0.6530(7) 0.133(4) Uani 1 1 d .
H1OB H 0.5650 3.2048 0.6584 0.200 Uiso 1 1 calc R
O2B O 0.5852(7) 3.0566(5) 0.6700(5) 0.089(2) Uani 1 1 d .
C13B C 1.0269(9) 3.1701(9) 0.6220(6) 0.076(3) Uani 1 1 d .
O3B O 1.0111(9) 3.2467(7) 0.6164(6) 0.120(4) Uani 1 1 d .
O4B O 1.1161(7) 3.1249(6) 0.6202(5) 0.099(3) Uani 1 1 d .
H4OB H 1.1647 3.1595 0.6137 0.148 Uiso 1 1 calc R
P10 P 0.3625(3) 2.2103(2) 0.6380(2) 0.0874(10) Uani 1 1 d D
O10 O 0.3639(13) 2.2111(12) 0.7132(7) 0.249(12) Uani 1 1 d D
H10G H 0.4241 2.1936 0.7294 0.374 Uiso 1 1 calc R
O11 O 0.3956(8) 2.1122(6) 0.6455(7) 0.154(5) Uani 1 1 d D
H11G H 0.4567 2.0985 0.6606 0.232 Uiso 1 1 calc R
O12 O 0.4423(7) 2.2717(7) 0.5956(9) 0.211(9) Uani 1 1 d D
O13 O 0.2566(6) 2.2419(7) 0.6121(5) 0.128(4) Uani 1 1 d D
P20 P 1.0000 1.5000 1.0000 0.0898(15) Uani 1 2 d S
F20 F 1.0228(11) 1.5549(10) 0.9207(5) 0.194(6) Uani 1 1 d .
F21 F 0.8851(7) 1.4965(7) 0.9770(6) 0.149(4) Uani 1 1 d .
F22 F 0.9687(8) 1.5930(7) 1.0098(5) 0.142(4) Uani 1 1 d .
O300 O 0.3886(8) 2.7206(7) 0.8130(6) 0.111(3) Uiso 1 1 d .
C300 C 0.273(2) 2.6121(17) 0.8313(14) 0.193(10) Uiso 1 1 d .
H30A H 0.3077 2.6075 0.7891 0.289 Uiso 1 1 calc R
H30B H 0.1982 2.6286 0.8231 0.289 Uiso 1 1 calc R
H30C H 0.2828 2.5534 0.8696 0.289 Uiso 1 1 calc R
C301 C 0.3182(11) 2.6812(10) 0.8492(7) 0.090(4) Uiso 1 1 d .
C302 C 0.274(2) 2.6971(18) 0.9126(14) 0.204(11) Uiso 1 1 d .
H30D H 0.3091 2.7457 0.9194 0.306 Uiso 1 1 calc R
H30E H 0.2845 2.6410 0.9532 0.306 Uiso 1 1 calc R
H30F H 0.1988 2.7150 0.9068 0.306 Uiso 1 1 calc R
P30 P 0.1500(14) 1.8822(13) 1.0144(10) 0.222(7) Uiso 0.50 1 d PD
O30 O 0.053(2) 1.883(2) 0.9735(15) 0.226(15) Uiso 0.50 1 d PD
H30G H 0.0033 1.9137 0.9844 0.339 Uiso 0.50 1 calc PR
O31 O 0.178(3) 1.9826(18) 1.002(2) 0.35(3) Uiso 0.50 1 d PD
H31A H 0.1265 2.0107 1.0145 0.520 Uiso 0.50 1 calc PR
O32 O 0.123(3) 1.836(2) 1.0917(11) 0.230(16) Uiso 0.50 1 d PD
O33 O 0.247(2) 1.832(3) 0.998(2) 0.41(4) Uiso 0.50 1 d PD
O600 O 0.0145(15) 1.9710(13) 0.7925(10) 0.205(7) Uiso 1 1 d D
C600 C 0.131(2) 2.0804(18) 0.8060(15) 0.204(11) Uiso 1 1 d D
H60B H 0.2074 2.0822 0.8043 0.306 Uiso 1 1 calc R
H60C H 0.1042 2.0775 0.8521 0.306 Uiso 1 1 calc R
H60D H 0.1000 2.1353 0.7704 0.306 Uiso 1 1 calc R
C601 C 0.1040(18) 1.999(2) 0.7928(18) 0.238(14) Uiso 1 1 d D
C602 C 0.2047(15) 1.9514(13) 0.7850(10) 0.138(6) Uiso 1 1 d D
H60E H 0.2618 1.9865 0.7890 0.208 Uiso 1 1 calc R
H60F H 0.2091 1.9451 0.7393 0.208 Uiso 1 1 calc R
H60G H 0.2107 1.8909 0.8216 0.208 Uiso 1 1 calc R

loop_
_atom_site_aniso_label
_atom_site_aniso_U_11
_atom_site_aniso_U_22
_atom_site_aniso_U_33
_atom_site_aniso_U_23
_atom_site_aniso_U_13
_atom_site_aniso_U_12
Pt1 0.03107(16) 0.04600(19) 0.0551(2) -0.02453(15) 0.00964(12) -0.00809(12)
Pt2 0.04024(19) 0.0408(2) 0.0807(3) -0.00996(17) 0.02421(16) -0.00759(14)
C1A 0.060(6) 0.092(8) 0.066(6) -0.044(6) 0.020(5) -0.014(5)
C2A 0.029(4) 0.063(6) 0.075(6) -0.022(5) 0.001(4) -0.004(4)
N1N1 0.032(3) 0.036(3) 0.046(3) -0.018(3) 0.007(2) -0.005(2)
C1N2 0.033(4) 0.057(5) 0.062(5) -0.025(4) -0.004(3) -0.010(3)
C1N3 0.047(5) 0.063(6) 0.056(5) -0.028(4) -0.003(4) -0.014(4)
C1N4 0.042(4) 0.044(4) 0.048(4) -0.015(4) 0.001(3) -0.009(3)
C1N5 0.031(3) 0.046(4) 0.046(4) -0.019(4) -0.002(3) -0.004(3)
C1N6 0.031(3) 0.035(4) 0.042(4) -0.013(3) 0.003(3) -0.002(3)
C4A 0.053(5) 0.064(6) 0.044(4) -0.018(4) 0.000(4) -0.011(4)
C5A 0.082(8) 0.120(11) 0.046(6) -0.015(6) -0.007(5) -0.010(7)
C6A 0.073(7) 0.161(13) 0.058(6) -0.039(7) 0.015(5) -0.066(8)
C7A 0.094(9) 0.101(9) 0.068(7) -0.043(7) 0.020(6) -0.008(7)
N2N1 0.034(3) 0.061(5) 0.046(4) -0.025(3) 0.004(3) -0.005(3)
C2N2 0.045(5) 0.081(7) 0.048(5) -0.035(5) 0.004(4) -0.012(4)
C2N3 0.050(5) 0.091(7) 0.036(4) -0.028(5) -0.011(4) -0.001(5)
C2N4 0.046(5) 0.068(6) 0.047(5) -0.013(4) -0.002(4) -0.003(4)
C2N5 0.034(4) 0.062(5) 0.044(4) -0.018(4) -0.001(3) 0.002(4)
C2N6 0.029(3) 0.048(4) 0.043(4) -0.017(3) 0.001(3) -0.007(3)
C8A 0.039(5) 0.102(8) 0.058(6) -0.034(6) -0.009(4) 0.004(5)
C9A 0.076(9) 0.35(3) 0.064(8) -0.057(13) -0.024(7) 0.071(14)
C10A 0.048(7) 0.129(13) 0.26(2) -0.111(15) 0.022(9) -0.038(7)
C11A 0.037(5) 0.105(9) 0.099(8) -0.046(7) 0.000(5) -0.002(5)
N3N1 0.064(5) 0.043(4) 0.064(5) -0.014(4) 0.016(4) -0.011(4)
C3N2 0.081(7) 0.045(5) 0.055(5) -0.008(4) 0.008(5) 0.004(5)
C3N3 0.123(10) 0.047(6) 0.066(7) -0.005(5) 0.010(7) 0.006(6)
C3N4 0.188(17) 0.042(6) 0.081(9) -0.006(6) 0.026(10) -0.007(8)
C3N5 0.120(11) 0.071(8) 0.071(7) -0.014(6) 0.022(7) -0.044(8)
C3N6 0.083(7) 0.061(6) 0.069(6) -0.021(5) 0.017(5) -0.016(5)
C12A 0.19(2) 0.094(13) 0.119(13) -0.032(11) 0.045(14) -0.084(13)
O1A 0.243(16) 0.101(9) 0.172(12) -0.015(8) 0.062(11) -0.103(10)
O2A 0.150(11) 0.117(9) 0.123(9) -0.043(7) 0.055(8) -0.081(8)
C13A 0.154(16) 0.067(9) 0.078(9) 0.001(7) 0.000(9) 0.032(10)
O3A 0.216(14) 0.065(7) 0.175(12) -0.033(7) -0.005(10) 0.042(8)
O4A 0.139(9) 0.081(7) 0.092(7) -0.023(5) 0.005(6) 0.048(6)
C3A 0.062(6) 0.036(5) 0.114(9) -0.037(5) 0.027(6) -0.013(4)
C1C1 0.072(6) 0.034(4) 0.072(6) -0.022(4) 0.004(5) -0.002(4)
C1C2 0.153(13) 0.029(5) 0.104(10) -0.016(6) -0.024(9) 0.002(6)
C1C3 0.24(2) 0.041(7) 0.093(11) -0.018(7) -0.012(12) -0.040(10)
C1C4 0.23(2) 0.034(6) 0.074(8) -0.019(6) 0.059(10) -0.009(8)
C1C5 0.102(9) 0.024(4) 0.104(9) -0.017(5) 0.047(7) -0.002(5)
C1C6 0.063(5) 0.035(4) 0.066(5) -0.019(4) 0.026(4) -0.008(4)
C3B 0.066(7) 0.047(6) 0.141(11) -0.021(6) 0.059(7) -0.002(5)
C1B 0.031(5) 0.099(10) 0.141(12) 0.001(9) 0.014(6) -0.014(5)
C2B 0.080(7) 0.060(6) 0.100(8) -0.024(6) 0.062(7) -0.016(5)
N4N1 0.036(3) 0.044(4) 0.068(5) -0.009(4) 0.006(3) 0.001(3)
C4N2 0.031(4) 0.073(7) 0.081(7) -0.005(5) -0.002(4) -0.008(4)
C4N3 0.045(5) 0.065(6) 0.069(6) -0.005(5) -0.005(4) -0.003(4)
C4N4 0.049(5) 0.042(4) 0.055(5) -0.012(4) 0.003(4) -0.007(4)
C4N5 0.036(4) 0.041(4) 0.056(5) -0.019(4) 0.007(3) -0.004(3)
C4N6 0.036(4) 0.031(4) 0.058(5) -0.011(3) 0.002(3) -0.003(3)
C4B 0.058(5) 0.054(5) 0.046(5) -0.010(4) -0.003(4) -0.003(4)
C5B 0.102(9) 0.058(6) 0.058(6) -0.015(5) 0.023(6) -0.019(6)
C6B 0.069(6) 0.059(6) 0.069(6) -0.014(5) 0.011(5) 0.008(5)
C7B 0.066(7) 0.120(10) 0.055(6) -0.027(6) -0.004(5) -0.008(6)
N5N1 0.047(4) 0.038(4) 0.059(4) -0.021(3) 0.010(3) -0.006(3)
C5N2 0.074(6) 0.053(5) 0.052(5) -0.025(4) 0.024(4) -0.017(5)
C5N3 0.071(6) 0.059(6) 0.052(5) -0.025(5) 0.010(4) -0.014(5)
C5N4 0.061(5) 0.036(4) 0.055(5) -0.023(4) 0.004(4) -0.006(4)
C5N5 0.052(4) 0.039(4) 0.038(4) -0.012(3) 0.012(3) -0.011(3)
C5N6 0.042(4) 0.025(3) 0.058(5) -0.014(3) 0.015(3) -0.007(3)
C8B 0.064(6) 0.056(6) 0.058(5) -0.023(5) -0.007(4) -0.005(4)
C9B 0.092(8) 0.081(8) 0.060(6) -0.023(6) -0.018(6) -0.004(6)
C10B 0.048(5) 0.089(8) 0.105(9) -0.053(7) -0.003(5) -0.007(5)
C11B 0.069(7) 0.070(7) 0.090(8) -0.026(6) -0.017(6) -0.019(5)
N6N1 0.062(5) 0.040(4) 0.068(5) -0.015(4) 0.001(4) -0.012(3)
C6N2 0.057(6) 0.070(7) 0.058(6) -0.006(5) -0.003(4) -0.031(5)
C6N3 0.099(8) 0.055(6) 0.049(5) -0.002(4) -0.012(5) -0.045(6)
C6N4 0.090(8) 0.065(7) 0.066(6) -0.027(5) 0.001(6) -0.026(6)
C6N5 0.085(7) 0.045(5) 0.055(5) -0.019(4) 0.002(5) -0.019(5)
C6N6 0.060(5) 0.038(4) 0.058(5) -0.016(4) 0.005(4) -0.013(4)
C12B 0.099(9) 0.052(6) 0.072(7) -0.030(5) 0.006(6) 0.008(6)
O1B 0.101(7) 0.068(6) 0.254(14) -0.088(8) 0.001(8) -0.005(5)
O2B 0.083(5) 0.056(5) 0.128(7) -0.035(5) 0.023(5) -0.006(4)
C13B 0.066(7) 0.072(8) 0.084(8) -0.018(6) -0.014(6) -0.011(6)
O3B 0.138(9) 0.082(7) 0.152(9) -0.044(6) -0.008(7) -0.058(6)
O4B 0.089(6) 0.090(6) 0.100(6) -0.002(5) -0.016(5) -0.045(5)
P10 0.0688(19) 0.087(2) 0.132(3) -0.068(2) -0.0121(18) -0.0064(16)
O10 0.262(19) 0.30(2) 0.27(2) -0.221(19) -0.169(17) 0.151(17)
O11 0.102(8) 0.121(9) 0.268(17) -0.106(11) 0.016(9) -0.009(7)
O12 0.075(7) 0.094(8) 0.46(3) -0.083(13) -0.011(11) -0.040(6)
O13 0.075(6) 0.149(10) 0.129(8) 0.000(7) -0.018(5) -0.047(6)
P20 0.079(3) 0.106(4) 0.091(3) -0.048(3) -0.021(2) 0.025(3)
F20 0.197(12) 0.256(15) 0.095(7) -0.036(8) 0.014(7) 0.027(11)
F21 0.099(6) 0.146(9) 0.201(11) -0.062(8) -0.050(7) 0.017(6)
F22 0.147(8) 0.142(8) 0.164(8) -0.096(7) -0.069(7) 0.067(6)

loop_
_atom_type_symbol
_atom_type_description
_atom_type_scat_dispersion_real
_atom_type_scat_dispersion_imag
_atom_type_scat_source
C C 0.0033 0.0016 'International Tables Vol C Tables 4.2.6.8 and 6.1.1.4'
H H 0.0000 0.0000 'International Tables Vol C Tables 4.2.6.8 and 6.1.1.4'
N N 0.0061 0.0033 'International Tables Vol C Tables 4.2.6.8 and 6.1.1.4'
P P 0.1023 0.0942 'International Tables Vol C Tables 4.2.6.8 and 6.1.1.4'
Pt Pt -1.7033 8.3905 'International Tables Vol C Tables 4.2.6.8 and 6.1.1.4'
O O 0.0106 0.0060 'International Tables Vol C Tables 4.2.6.8 and 6.1.1.4'
F F 0.0171 0.0103 'International Tables Vol C Tables 4.2.6.8 and 6.1.1.4'

loop_
_geom_angle_atom_site_label_1
_geom_angle_atom_site_label_2
_geom_angle_atom_site_label_3
_geom_angle
_geom_angle_site_symmetry_1
_geom_angle_site_symmetry_3
C2A Pt1 C1A 87.8(4) . .
C2A Pt1 C3A 88.9(4) . .
C1A Pt1 C3A 86.1(5) . .
C2A Pt1 N1N1 96.2(3) . .
C1A Pt1 N1N1 176.0(3) . .
C3A Pt1 N1N1 93.8(4) . .
C2A Pt1 N2N1 172.5(3) . .
C1A Pt1 N2N1 99.0(3) . .
C3A Pt1 N2N1 88.4(3) . .
N1N1 Pt1 N2N1 76.9(2) . .
C2A Pt1 N3N1 91.0(4) . .
C1A Pt1 N3N1 90.6(4) . .
C3A Pt1 N3N1 176.7(4) . .
N1N1 Pt1 N3N1 89.5(3) . .
N2N1 Pt1 N3N1 92.0(3) . .
C1B Pt2 C2B 87.4(6) . .
C1B Pt2 C3B 86.0(6) . .
C2B Pt2 C3B 89.6(5) . .
C1B Pt2 N4N1 97.8(4) . .
C2B Pt2 N4N1 174.8(4) . .
C3B Pt2 N4N1 91.0(4) . .
C1B Pt2 N5N1 174.2(4) . .
C2B Pt2 N5N1 98.3(4) . .
C3B Pt2 N5N1 94.8(4) . .
N4N1 Pt2 N5N1 76.5(3) . .
C1B Pt2 N6N1 90.9(5) . .
C2B Pt2 N6N1 90.4(4) . .
C3B Pt2 N6N1 176.8(4) . .
N4N1 Pt2 N6N1 89.3(3) . .
N5N1 Pt2 N6N1 88.4(3) . .
C1N6 N1N1 C1N2 116.2(6) . .
C1N6 N1N1 Pt1 117.1(5) . .
C1N2 N1N1 Pt1 126.3(5) . .
N1N1 C1N2 C1N3 122.8(7) . .
C1N2 C1N3 C1N4 121.7(8) . .
C1N3 C1N4 C1N5 115.5(7) . .
C1N3 C1N4 C4A 122.5(7) . .
C1N5 C1N4 C4A 121.8(7) . .
C1N6 C1N5 C1N4 120.4(7) . .
N1N1 C1N6 C1N5 123.2(6) . .
N1N1 C1N6 C2N6 113.6(6) . .
C1N5 C1N6 C2N6 123.1(6) . .
C5A C4A C6A 110.1(9) . .
C5A C4A C1N4 110.9(8) . .
C6A C4A C1N4 111.9(7) . .
C5A C4A C7A 109.1(9) . .
C6A C4A C7A 107.3(9) . .
C1N4 C4A C7A 107.4(8) . .
C2N6 N2N1 C2N2 119.7(7) . .
C2N6 N2N1 Pt1 114.7(5) . .
C2N2 N2N1 Pt1 125.5(5) . .
N2N1 C2N2 C2N3 121.3(7) . .
C2N2 C2N3 C2N4 122.0(7) . .
C2N3 C2N4 C2N5 115.9(8) . .
C2N3 C2N4 C8A 123.4(8) . .
C2N5 C2N4 C8A 120.6(8) . .
C2N4 C2N5 C2N6 121.1(7) . .
N2N1 C2N6 C2N5 119.8(7) . .
N2N1 C2N6 C1N6 117.4(6) . .
C2N5 C2N6 C1N6 122.9(7) . .
C11A C8A C10A 109.3(11) . .
C11A C8A C2N4 113.2(8) . .
C10A C8A C2N4 108.0(9) . .
C11A C8A C9A 105.7(10) . .
C10A C8A C9A 112.2(13) . .
C2N4 C8A C9A 108.5(10) . .
C3N6 N3N1 C3N2 117.5(9) . .
C3N6 N3N1 Pt1 121.2(7) . .
C3N2 N3N1 Pt1 121.3(6) . .
N3N1 C3N2 C3N3 123.7(11) . .
C3N4 C3N3 C3N2 117.7(12) . .
C3N4 C3N3 C13A 118.5(13) . .
C3N2 C3N3 C13A 123.6(13) . .
C3N3 C3N4 C3N5 120.5(11) . .
C3N6 C3N5 C3N4 115.8(11) . .
C3N6 C3N5 C12A 120.5(15) . .
C3N4 C3N5 C12A 123.7(14) . .
N3N1 C3N6 C3N5 124.5(11) . .
O2A C12A O1A 128.3(18) . .
O2A C12A C3N5 117.7(15) . .
O1A C12A C3N5 114(2) . .
O3A C13A O4A 122.8(16) . .
O3A C13A C3N3 123.9(19) . .
O4A C13A C3N3 113.3(14) . .
C1C1 C3A Pt1 115.3(6) . .
C1C6 C1C1 C1C2 116.5(11) . .
C1C6 C1C1 C3A 121.6(10) . .
C1C2 C1C1 C3A 121.8(12) . .
C1C3 C1C2 C1C1 121.9(15) . .
C1C2 C1C3 C1C4 121.6(15) . .
C1C3 C1C4 C1C5 118.4(13) . .
C1C6 C1C5 C1C4 116.5(13) . .
C1C6 C1C5 C3B 122.1(12) . .
C1C4 C1C5 C3B 121.2(12) . .
C1C1 C1C6 C1C5 124.7(11) . .
C1C5 C3B Pt2 112.8(7) . .
C4N2 N4N1 C4N6 116.9(8) . .
C4N2 N4N1 Pt2 126.2(6) . .
C4N6 N4N1 Pt2 116.8(6) . .
N4N1 C4N2 C4N3 124.2(8) . .
C4N4 C4N3 C4N2 119.2(9) . .
C4N3 C4N4 C4N5 116.8(8) . .
C4N3 C4N4 C4B 122.9(8) . .
C4N5 C4N4 C4B 120.2(7) . .
C4N6 C4N5 C4N4 121.2(7) . .
N4N1 C4N6 C4N5 121.6(8) . .
N4N1 C4N6 C5N6 115.2(7) . .
C4N5 C4N6 C5N6 123.2(7) . .
C4N4 C4B C5B 107.9(7) . .
C4N4 C4B C7B 110.9(8) . .
C5B C4B C7B 109.6(9) . .
C4N4 C4B C6B 109.3(7) . .
C5B C4B C6B 110.0(9) . .
C7B C4B C6B 109.1(8) . .
C5N2 N5N1 C5N6 118.8(7) . .
C5N2 N5N1 Pt2 126.5(6) . .
C5N6 N5N1 Pt2 114.7(6) . .
N5N1 C5N2 C5N3 123.3(8) . .
C5N2 C5N3 C5N4 119.2(9) . .
C5N3 C5N4 C5N5 116.3(8) . .
C5N3 C5N4 C8B 123.7(8) . .
C5N5 C5N4 C8B 119.9(8) . .
C5N6 C5N5 C5N4 121.9(7) . .
N5N1 C5N6 C5N5 120.5(8) . .
N5N1 C5N6 C4N6 116.8(7) . .
C5N5 C5N6 C4N6 122.7(7) . .
C5N4 C8B C11B 109.7(8) . .
C5N4 C8B C9B 112.9(9) . .
C11B C8B C9B 108.7(8) . .
C5N4 C8B C10B 109.6(7) . .
C11B C8B C10B 108.4(9) . .
C9B C8B C10B 107.6(9) . .
C6N6 N6N1 C6N2 116.2(8) . .
C6N6 N6N1 Pt2 119.1(6) . .
C6N2 N6N1 Pt2 124.7(7) . .
N6N1 C6N2 C6N3 121.4(10) . .
C6N4 C6N3 C6N2 120.7(9) . .
C6N4 C6N3 C13B 115.9(10) . .
C6N2 C6N3 C13B 123.4(11) . .
C6N5 C6N4 C6N3 118.0(10) . .
C6N4 C6N5 C6N6 118.3(10) . .
C6N4 C6N5 C12B 122.9(10) . .
C6N6 C6N5 C12B 118.8(9) . .
N6N1 C6N6 C6N5 125.3(9) . .
O2B C12B O1B 125.9(12) . .
O2B C12B C6N5 117.2(9) . .
O1B C12B C6N5 116.7(12) . .
O3B C13B O4B 128.4(12) . .
O3B C13B C6N3 124.0(12) . .
O4B C13B C6N3 107.6(11) . .
O13 P10 O12 112.2(7) . .
O13 P10 O11 114.3(6) . .
O12 P10 O11 109.9(7) . .
O13 P10 O10 107.3(7) . .
O12 P10 O10 107.7(8) . .
O11 P10 O10 104.8(8) . .
F22 P20 F22 180.0(7) 2_787 .
F22 P20 F20 91.6(7) 2_787 .
F22 P20 F20 88.4(7) . .
F22 P20 F20 88.4(7) 2_787 2_787
F22 P20 F20 91.6(7) . 2_787
F20 P20 F20 180.000(7) . 2_787
F22 P20 F21 90.9(5) 2_787 2_787
F22 P20 F21 89.1(5) . 2_787
F20 P20 F21 94.1(7) . 2_787
F20 P20 F21 85.9(7) 2_787 2_787
F22 P20 F21 89.1(5) 2_787 .
F22 P20 F21 90.9(5) . .
F20 P20 F21 85.9(7) . .
F20 P20 F21 94.1(7) 2_787 .
F21 P20 F21 180.000(3) 2_787 .
O300 C301 C300 118.5(16) . .
O300 C301 C302 125.2(16) . .
C300 C301 C302 116.3(18) . .
O33 P30 O30 115.2(15) . .
O33 P30 O32 107.4(14) . .
O30 P30 O32 107.3(14) . .
O33 P30 O31 107.6(14) . .
O30 P30 O31 110.8(14) . .
O32 P30 O31 108.3(14) . .
O600 C601 C602 126(2) . .
O600 C601 C600 129(2) . .
C602 C601 C600 105(2) . .

loop_
_geom_bond_atom_site_label_1
_geom_bond_atom_site_label_2
_geom_bond_distance
_geom_bond_site_symmetry_2
Pt1 C2A 2.038(8) .
Pt1 C1A 2.048(9) .
Pt1 C3A 2.091(9) .
Pt1 N1N1 2.117(6) .
Pt1 N2N1 2.137(6) .
Pt1 N3N1 2.208(7) .
Pt2 C1B 2.039(11) .
Pt2 C2B 2.053(10) .
Pt2 C3B 2.069(10) .
Pt2 N4N1 2.128(7) .
Pt2 N5N1 2.162(7) .
Pt2 N6N1 2.220(7) .
N1N1 C1N6 1.356(9) .
N1N1 C1N2 1.357(10) .
C1N2 C1N3 1.364(12) .
C1N3 C1N4 1.377(11) .
C1N4 C1N5 1.406(10) .
C1N4 C4A 1.522(11) .
C1N5 C1N6 1.367(10) .
C1N6 C2N6 1.482(10) .
C4A C5A 1.506(13) .
C4A C6A 1.515(13) .
C4A C7A 1.554(15) .
N2N1 C2N6 1.348(9) .
N2N1 C2N2 1.354(10) .
C2N2 C2N3 1.371(12) .
C2N3 C2N4 1.377(12) .
C2N4 C2N5 1.404(11) .
C2N4 C8A 1.531(12) .
C2N5 C2N6 1.409(10) .
C8A C11A 1.468(14) .
C8A C10A 1.518(17) .
C8A C9A 1.542(17) .
N3N1 C3N6 1.317(13) .
N3N1 C3N2 1.335(12) .
C3N2 C3N3 1.387(14) .
C3N3 C3N4 1.367(19) .
C3N3 C13A 1.443(19) .
C3N4 C3N5 1.406(19) .
C3N5 C3N6 1.404(15) .
C3N5 C12A 1.50(2) .
C12A O2A 1.25(2) .
C12A O1A 1.27(2) .
C13A O3A 1.207(18) .
C13A O4A 1.30(2) .
C3A C1C1 1.460(14) .
C1C1 C1C6 1.374(13) .
C1C1 C1C2 1.391(16) .
C1C2 C1C3 1.38(2) .
C1C3 C1C4 1.39(2) .
C1C4 C1C5 1.44(2) .
C1C5 C1C6 1.413(13) .
C1C5 C3B 1.478(18) .
N4N1 C4N2 1.342(12) .
N4N1 C4N6 1.355(10) .
C4N2 C4N3 1.382(14) .
C4N3 C4N4 1.376(12) .
C4N4 C4N5 1.398(12) .
C4N4 C4B 1.530(12) .
C4N5 C4N6 1.374(11) .
C4N6 C5N6 1.465(12) .
C4B C5B 1.533(14) .
C4B C7B 1.539(13) .
C4B C6B 1.545(12) .
N5N1 C5N2 1.344(12) .
N5N1 C5N6 1.358(10) .
C5N2 C5N3 1.378(14) .
C5N3 C5N4 1.400(12) .
C5N4 C5N5 1.409(11) .
C5N4 C8B 1.512(13) .
C5N5 C5N6 1.368(11) .
C8B C11B 1.542(14) .
C8B C9B 1.553(13) .
C8B C10B 1.557(13) .
N6N1 C6N6 1.345(12) .
N6N1 C6N2 1.348(11) .
C6N2 C6N3 1.404(15) .
C6N3 C6N4 1.376(16) .
C6N3 C13B 1.535(15) .
C6N4 C6N5 1.373(14) .
C6N5 C6N6 1.378(12) .
C6N5 C12B 1.491(16) .
C12B O2B 1.223(14) .
C12B O1B 1.249(13) .
C13B O3B 1.172(14) .
C13B O4B 1.299(14) .
P10 O13 1.464(8) .
P10 O12 1.494(10) .
P10 O11 1.522(9) .
P10 O10 1.554(10) .
P20 F22 1.567(8) 2_787
P20 F22 1.567(8) .
P20 F20 1.577(11) .
P20 F20 1.577(11) 2_787
P20 F21 1.584(9) 2_787
P20 F21 1.584(9) .
O300 C301 1.207(16) .
C300 C301 1.44(3) .
C301 C302 1.49(3) .
P30 O33 1.498(17) .
P30 O30 1.530(16) .
P30 O32 1.532(16) .
P30 O31 1.581(17) .
O600 C601 1.269(17) .
C600 C601 1.479(18) .
C601 C602 1.467(17) .
